data_2235329
loop_
_publ_author_name
'Li, Yanfeng'
'Zhou, Hongbo'
'Shen, Xiaoping'

_publ_section_title
;
 <i>N</i>-(Quinolin-8-yl)quinoline-2-carboxamide
;
_journal_coeditor_code ZL2476
_journal_issue 6
_journal_name_full 'Acta Crystallographica Section E'
_journal_page_first o1688
_journal_paper_doi 10.1107/S1600536812020144
_journal_volume 68
_journal_year 2012
_chemical_formula_iupac 'C19 H13 N3 O'
_chemical_formula_moiety 'C19 H13 N3 O'
_chemical_formula_sum 'C19 H13 N3 O'
_chemical_formula_weight 299.32
_chemical_name_systematic
;
<i>N</i>-(Quinolin-8-yl)quinoline-2-carboxamide
;
_space_group_IT_number 19
_symmetry_cell_setting orthorhombic
_symmetry_space_group_name_Hall 'P 2ac 2ab'
_symmetry_space_group_name_H-M 'P 21 21 21'
_atom_sites_solution_hydrogens geom
_atom_sites_solution_primary direct
_atom_sites_solution_secondary difmap
_audit_creation_method SHELXL-97
_cell_angle_alpha 90.00
_cell_angle_beta 90.00
_cell_angle_gamma 90.00
_cell_formula_units_Z 4
_cell_length_a 6.3651(13)
_cell_length_b 11.475(2)
_cell_length_c 19.861(4)
_cell_measurement_reflns_used 6054
_cell_measurement_temperature 173(2)
_cell_measurement_theta_max 29.0137
_cell_measurement_theta_min 3.3611
_cell_volume 1450.6(5)
_computing_cell_refinement 'CrystalClear (Rigaku, 2008)'
_computing_data_collection 'CrystalClear (Rigaku, 2008)'
_computing_data_reduction 'CrystalClear (Rigaku, 2008)'
_computing_molecular_graphics 'DIAMOND (Brandenburg, 2006)'
_computing_publication_material 'SHELXTL (Sheldrick, 2008)'
_computing_structure_refinement 'SHELXL97 (Sheldrick, 2008)'
_computing_structure_solution 'SHELXS97 (Sheldrick, 2008)'
_diffrn_ambient_temperature 173(2)
_diffrn_measured_fraction_theta_full 0.994
_diffrn_measured_fraction_theta_max 0.994
_diffrn_measurement_device_type 'Rigaku Saturn 724 CCD'
_diffrn_measurement_method '\f and \w scans'
_diffrn_radiation_monochromator graphite
_diffrn_radiation_source 'Rotating Anode'
_diffrn_radiation_type MoK\a
_diffrn_radiation_wavelength 0.71073
_diffrn_reflns_av_R_equivalents 0.0357
_diffrn_reflns_av_sigmaI/netI 0.0297
_diffrn_reflns_limit_h_max 6
_diffrn_reflns_limit_h_min -7
_diffrn_reflns_limit_k_max 13
_diffrn_reflns_limit_k_min -13
_diffrn_reflns_limit_l_max 18
_diffrn_reflns_limit_l_min -23
_diffrn_reflns_number 6769
_diffrn_reflns_theta_full 25.33
_diffrn_reflns_theta_max 25.33
_diffrn_reflns_theta_min 3.36
_exptl_absorpt_coefficient_mu 0.088
_exptl_absorpt_correction_T_max 0.9870
_exptl_absorpt_correction_T_min 0.9784
_exptl_absorpt_correction_type multi-scan
_exptl_absorpt_process_details '(ABSCOR; Higashi, 1995)'
_exptl_crystal_colour yellow
_exptl_crystal_density_diffrn 1.371
_exptl_crystal_density_method 'not measured'
_exptl_crystal_description block
_exptl_crystal_F_000 624
_exptl_crystal_size_max 0.25
_exptl_crystal_size_mid 0.15
_exptl_crystal_size_min 0.15
_refine_diff_density_max 0.103
_refine_diff_density_min -0.131
_refine_ls_extinction_method none
_refine_ls_goodness_of_fit_ref 1.058
_refine_ls_hydrogen_treatment constr
_refine_ls_matrix_type full
_refine_ls_number_parameters 208
_refine_ls_number_reflns 1553
_refine_ls_number_restraints 0
_refine_ls_restrained_S_all 1.058
_refine_ls_R_factor_all 0.0393
_refine_ls_R_factor_gt 0.0351
_refine_ls_shift/su_max 0.000
_refine_ls_shift/su_mean 0.000
_refine_ls_structure_factor_coef Fsqd
_refine_ls_weighting_details 'calc w=1/[\s^2^(Fo^2^)+(0.0494P)^2^+0.0000P] where P=(Fo^2^+2Fc^2^)/3'
_refine_ls_weighting_scheme calc
_refine_ls_wR_factor_gt 0.0798
_refine_ls_wR_factor_ref 0.0824
_reflns_number_gt 1442
_reflns_number_total 1553
_reflns_threshold_expression I>2\s(I)
_cod_data_source_file zl2476.cif
_cod_data_source_block I
_cod_original_sg_symbol_Hall P2ac2ab
_cod_database_code 2235329
_cod_database_fobs_code 2235329

loop_
_symmetry_equiv_pos_as_xyz
'x, y, z'
'-x+1/2, -y, z+1/2'
'x+1/2, -y+1/2, -z'
'-x, y+1/2, -z+1/2'

loop_
_atom_site_type_symbol
_atom_site_label
_atom_site_fract_x
_atom_site_fract_y
_atom_site_fract_z
_atom_site_U_iso_or_equiv
_atom_site_adp_type
_atom_site_calc_flag
_atom_site_refinement_flags
_atom_site_occupancy
_atom_site_symmetry_multiplicity
O O1 -0.0149(2) 0.41328(13) 0.73413(7) 0.0458(4) Uani d . 1 1
N N1 -0.1752(2) 0.46907(14) 0.56729(8) 0.0328(4) Uani d . 1 1
C C1 -0.3327(3) 0.44137(16) 0.52317(10) 0.0309(4) Uani d . 1 1
N N2 0.1160(2) 0.54135(14) 0.65635(8) 0.0336(4) Uani d . 1 1
H H2A 0.0898 0.5707 0.6163 0.040 Uiso calc R 1 1
C C2 -0.3099(3) 0.47410(18) 0.45477(10) 0.0367(5) Uani d . 1 1
H H2 -0.1874 0.5146 0.4407 0.044 Uiso calc R 1 1
N N3 0.3570(3) 0.69181(14) 0.58750(8) 0.0385(4) Uani d . 1 1
C C3 -0.4630(3) 0.44780(19) 0.40896(10) 0.0405(5) Uani d . 1 1
H H3 -0.4453 0.4691 0.3631 0.049 Uiso calc R 1 1
C C4 -0.6456(3) 0.38961(18) 0.42926(11) 0.0416(5) Uani d . 1 1
H H4 -0.7514 0.3724 0.3970 0.050 Uiso calc R 1 1
C C5 -0.6737(3) 0.35718(18) 0.49498(10) 0.0390(5) Uani d . 1 1
H H5 -0.7993 0.3187 0.5082 0.047 Uiso calc R 1 1
C C6 -0.5164(3) 0.38082(16) 0.54318(10) 0.0324(5) Uani d . 1 1
C C7 -0.5302(3) 0.34377(17) 0.61049(10) 0.0364(5) Uani d . 1 1
H H7 -0.6505 0.3024 0.6257 0.044 Uiso calc R 1 1
C C8 -0.3693(3) 0.36763(17) 0.65394(10) 0.0358(5) Uani d . 1 1
H H8 -0.3739 0.3413 0.6993 0.043 Uiso calc R 1 1
C C9 -0.1960(3) 0.43222(16) 0.62995(10) 0.0317(5) Uani d . 1 1
C C10 -0.0232(3) 0.46113(17) 0.67895(10) 0.0329(4) Uani d . 1 1
C C11 0.2965(3) 0.58357(17) 0.68860(10) 0.0322(5) Uani d . 1 1
C C12 0.3571(3) 0.55062(19) 0.75238(9) 0.0362(5) Uani d . 1 1
H H12 0.2716 0.4994 0.7781 0.043 Uiso calc R 1 1
C C13 0.5465(3) 0.59343(19) 0.77909(10) 0.0409(6) Uani d . 1 1
H H13 0.5880 0.5697 0.8229 0.049 Uiso calc R 1 1
C C14 0.6721(3) 0.66767(18) 0.74419(10) 0.0388(5) Uani d . 1 1
H H14 0.7999 0.6945 0.7635 0.047 Uiso calc R 1 1
C C15 0.6127(3) 0.70472(17) 0.67950(10) 0.0341(5) Uani d . 1 1
C C16 0.7326(3) 0.78261(18) 0.64020(11) 0.0404(5) Uani d . 1 1
H H16 0.8604 0.8134 0.6572 0.049 Uiso calc R 1 1
C C17 0.6643(4) 0.81326(18) 0.57795(11) 0.0423(5) Uani d . 1 1
H H17 0.7423 0.8667 0.5513 0.051 Uiso calc R 1 1
C C18 0.4767(4) 0.76476(18) 0.55348(10) 0.0436(6) Uani d . 1 1
H H18 0.4330 0.7860 0.5094 0.052 Uiso calc R 1 1
C C19 0.4227(3) 0.66226(17) 0.65098(10) 0.0315(4) Uani d . 1 1

loop_
_atom_site_aniso_label
_atom_site_aniso_U_11
_atom_site_aniso_U_22
_atom_site_aniso_U_33
_atom_site_aniso_U_12
_atom_site_aniso_U_13
_atom_site_aniso_U_23
O1 0.0481(9) 0.0504(9) 0.0389(9) -0.0030(8) -0.0031(8) 0.0133(7)
N1 0.0336(9) 0.0318(9) 0.0328(9) 0.0016(8) 0.0003(8) -0.0013(7)
C1 0.0303(10) 0.0286(10) 0.0337(10) 0.0012(9) 0.0019(9) -0.0059(8)
N2 0.0334(9) 0.0372(9) 0.0301(8) -0.0003(8) -0.0032(8) 0.0028(7)
C2 0.0339(11) 0.0405(12) 0.0356(11) -0.0021(11) 0.0030(9) -0.0031(9)
N3 0.0466(10) 0.0354(9) 0.0335(9) -0.0013(9) -0.0026(9) 0.0011(7)
C3 0.0426(12) 0.0425(12) 0.0366(11) 0.0039(11) -0.0025(10) -0.0047(10)
C4 0.0383(12) 0.0374(12) 0.0492(14) 0.0031(11) -0.0089(11) -0.0080(10)
C5 0.0342(11) 0.0317(11) 0.0512(14) -0.0025(11) -0.0032(10) -0.0044(10)
C6 0.0317(11) 0.0257(10) 0.0397(11) 0.0023(9) 0.0021(9) -0.0040(8)
C7 0.0357(11) 0.0287(10) 0.0448(12) 0.0019(10) 0.0075(10) -0.0004(9)
C8 0.0393(11) 0.0314(10) 0.0367(11) 0.0020(10) 0.0046(10) 0.0003(9)
C9 0.0343(11) 0.0276(10) 0.0332(11) 0.0046(9) 0.0032(9) -0.0015(8)
C10 0.0328(11) 0.0327(10) 0.0332(10) 0.0056(10) 0.0031(9) -0.0010(9)
C11 0.0324(11) 0.0337(10) 0.0307(11) 0.0043(10) -0.0002(9) -0.0053(8)
C12 0.0385(11) 0.0417(12) 0.0283(10) 0.0031(11) 0.0018(10) -0.0015(9)
C13 0.0418(12) 0.0510(14) 0.0300(11) 0.0074(12) -0.0052(10) -0.0054(9)
C14 0.0352(11) 0.0462(13) 0.0350(12) 0.0071(11) -0.0055(10) -0.0104(10)
C15 0.0360(11) 0.0332(10) 0.0330(10) 0.0030(10) 0.0024(9) -0.0092(9)
C16 0.0402(12) 0.0358(11) 0.0454(13) -0.0030(11) 0.0036(10) -0.0139(10)
C17 0.0496(14) 0.0350(11) 0.0423(13) -0.0087(11) 0.0051(11) -0.0044(9)
C18 0.0563(14) 0.0372(12) 0.0374(11) -0.0050(12) -0.0009(11) 0.0031(9)
C19 0.0336(10) 0.0313(10) 0.0295(10) 0.0053(9) 0.0008(9) -0.0052(8)

loop_
_atom_type_symbol
_atom_type_description
_atom_type_scat_dispersion_real
_atom_type_scat_dispersion_imag
_atom_type_scat_source
C C 0.0033 0.0016 'International Tables Vol C Tables 4.2.6.8 and 6.1.1.4'
H H 0.0000 0.0000 'International Tables Vol C Tables 4.2.6.8 and 6.1.1.4'
N N 0.0061 0.0033 'International Tables Vol C Tables 4.2.6.8 and 6.1.1.4'
O O 0.0106 0.0060 'International Tables Vol C Tables 4.2.6.8 and 6.1.1.4'

loop_
_geom_angle_atom_site_label_1
_geom_angle_atom_site_label_2
_geom_angle_atom_site_label_3
_geom_angle
C9 N1 C1 117.09(17)
N1 C1 C2 118.50(18)
N1 C1 C6 122.59(17)
C2 C1 C6 118.90(18)
C10 N2 C11 128.30(17)
C10 N2 H2A 115.8
C11 N2 H2A 115.8
C3 C2 C1 120.5(2)
C3 C2 H2 119.8
C1 C2 H2 119.8
C18 N3 C19 116.89(19)
C2 C3 C4 120.37(19)
C2 C3 H3 119.8
C4 C3 H3 119.8
C5 C4 C3 120.8(2)
C5 C4 H4 119.6
C3 C4 H4 119.6
C4 C5 C6 120.1(2)
C4 C5 H5 119.9
C6 C5 H5 119.9
C7 C6 C5 122.86(19)
C7 C6 C1 117.81(18)
C5 C6 C1 119.30(18)
C8 C7 C6 119.55(19)
C8 C7 H7 120.2
C6 C7 H7 120.2
C7 C8 C9 118.52(19)
C7 C8 H8 120.7
C9 C8 H8 120.7
N1 C9 C8 124.35(19)
N1 C9 C10 117.73(18)
C8 C9 C10 117.92(17)
O1 C10 N2 124.89(19)
O1 C10 C9 120.68(19)
N2 C10 C9 114.42(16)
C12 C11 N2 123.71(19)
C12 C11 C19 120.01(19)
N2 C11 C19 116.26(17)
C11 C12 C13 119.4(2)
C11 C12 H12 120.3
C13 C12 H12 120.3
C14 C13 C12 122.1(2)
C14 C13 H13 118.9
C12 C13 H13 118.9
C13 C14 C15 119.8(2)
C13 C14 H14 120.1
C15 C14 H14 120.1
C14 C15 C16 123.5(2)
C14 C15 C19 119.3(2)
C16 C15 C19 117.19(18)
C17 C16 C15 119.7(2)
C17 C16 H16 120.2
C15 C16 H16 120.2
C16 C17 C18 119.0(2)
C16 C17 H17 120.5
C18 C17 H17 120.5
N3 C18 C17 124.4(2)
N3 C18 H18 117.8
C17 C18 H18 117.8
N3 C19 C11 117.95(18)
N3 C19 C15 122.76(19)
C11 C19 C15 119.28(18)

loop_
_geom_bond_atom_site_label_1
_geom_bond_atom_site_label_2
_geom_bond_distance
O1 C10 1.227(2)
N1 C9 1.321(2)
N1 C1 1.369(2)
C1 C2 1.417(3)
C1 C6 1.417(3)
N2 C10 1.354(3)
N2 C11 1.402(2)
N2 H2A 0.8800
C2 C3 1.367(3)
C2 H2 0.9500
N3 C18 1.318(3)
N3 C19 1.371(2)
C3 C4 1.400(3)
C3 H3 0.9500
C4 C5 1.369(3)
C4 H4 0.9500
C5 C6 1.412(3)
C5 H5 0.9500
C6 C7 1.405(3)
C7 C8 1.367(3)
C7 H7 0.9500
C8 C9 1.412(3)
C8 H8 0.9500
C9 C10 1.505(3)
C11 C12 1.377(3)
C11 C19 1.421(3)
C12 C13 1.406(3)
C12 H12 0.9500
C13 C14 1.358(3)
C13 H13 0.9500
C14 C15 1.405(3)
C14 H14 0.9500
C15 C16 1.411(3)
C15 C19 1.421(3)
C16 C17 1.357(3)
C16 H16 0.9500
C17 C18 1.405(3)
C17 H17 0.9500
C18 H18 0.9500

loop_
_geom_hbond_atom_site_label_D
_geom_hbond_atom_site_label_H
_geom_hbond_atom_site_label_A
_geom_hbond_distance_DH
_geom_hbond_distance_HA
_geom_hbond_distance_DA
_geom_hbond_angle_DHA
N2 H2A N1 0.88 2.27 2.693(2) 109.0
N2 H2A N3 0.88 2.27 2.684(2) 109.0
C12 H12 O1 0.95 2.25 2.867(2) 122.0

loop_
_cod_related_entry_id
_cod_related_entry_database
_cod_related_entry_code
1 ChemSpider 4465671
